data_2241187
loop_
_publ_author_name
'Koh, Dongsoo'

_publ_section_title
;
 Crystal structure of
 3-methoxy-2-(5-(naphthalen-1-yl)-4,5-dihydro-1<i>H</i>-pyrazol-3-yl)phenol
;
_journal_issue 11
_journal_name_full 'Acta Crystallographica Section E'
_journal_page_first o828
_journal_page_last o829
_journal_paper_doi 10.1107/S2056989015018472
_journal_volume 71
_journal_year 2015
_chemical_formula_iupac 'C20 H18 N2 O2'
_chemical_formula_moiety 'C20 H18 N2 O2'
_chemical_formula_sum 'C20 H18 N2 O2'
_chemical_formula_weight 318.36
_chemical_name_systematic
;
3-Methoxy-2-(5-(naphthalen-1-yl)-4,5-dihydro-1<i>H</i>-pyrazol-3-yl)phenol
;
_space_group_IT_number 2
_symmetry_cell_setting triclinic
_symmetry_space_group_name_Hall '-P 1'
_symmetry_space_group_name_H-M 'P -1'
_atom_sites_solution_hydrogens geom
_atom_sites_solution_primary direct
_atom_sites_solution_secondary difmap
_audit_creation_method SHELXL-97
_cell_angle_alpha 78.507(4)
_cell_angle_beta 73.781(4)
_cell_angle_gamma 76.148(4)
_cell_formula_units_Z 2
_cell_length_a 7.7280(12)
_cell_length_b 8.6933(14)
_cell_length_c 12.721(2)
_cell_measurement_reflns_used 2949
_cell_measurement_temperature 147(2)
_cell_measurement_theta_max 27.53
_cell_measurement_theta_min 2.44
_cell_volume 788.7(2)
_computing_cell_refinement
;
SAINT (Bruker, 2012)
;
_computing_data_collection
;
APEX2 (Bruker, 2012)
;
_computing_data_reduction
;
SAINT (Bruker, 2012)
;
_computing_molecular_graphics
;
PLATON (Spek, 2009)
;
_computing_publication_material
;
SHELXTL (Sheldrick, 2008) and PLATON (Spek, 2009)
;
_computing_structure_refinement
;
SHELXL-97 (Sheldrick, 2008)
;
_computing_structure_solution
;
SHELXS-97 (Sheldrick, 2008)
;
_diffrn_ambient_temperature 147(2)
_diffrn_measured_fraction_theta_full 0.994
_diffrn_measured_fraction_theta_max 0.994
_diffrn_measurement_device_type 'Bruker Kappa APEX-DUO CCD'
_diffrn_measurement_method '\f and \w scans'
_diffrn_radiation_monochromator 'Bruker Triumph'
_diffrn_radiation_source 'fine-focus sealed tube'
_diffrn_radiation_type MoK\a
_diffrn_radiation_wavelength 0.71073
_diffrn_reflns_av_R_equivalents 0.0268
_diffrn_reflns_av_sigmaI/netI 0.0377
_diffrn_reflns_limit_h_max 9
_diffrn_reflns_limit_h_min -10
_diffrn_reflns_limit_k_max 10
_diffrn_reflns_limit_k_min -11
_diffrn_reflns_limit_l_max 16
_diffrn_reflns_limit_l_min -16
_diffrn_reflns_number 6731
_diffrn_reflns_theta_full 27.53
_diffrn_reflns_theta_max 27.53
_diffrn_reflns_theta_min 1.68
_exptl_absorpt_coefficient_mu 0.088
_exptl_absorpt_correction_T_max 0.9913
_exptl_absorpt_correction_T_min 0.9801
_exptl_absorpt_correction_type multi-scan
_exptl_absorpt_process_details
;
(SADABS; Bruker, 2012)
;
_exptl_crystal_colour yellow
_exptl_crystal_density_diffrn 1.341
_exptl_crystal_density_method 'not measured'
_exptl_crystal_description needle
_exptl_crystal_F_000 336
_exptl_crystal_size_max 0.23
_exptl_crystal_size_mid 0.14
_exptl_crystal_size_min 0.10
_refine_diff_density_max 0.279
_refine_diff_density_min -0.260
_refine_ls_extinction_method none
_refine_ls_goodness_of_fit_ref 1.064
_refine_ls_hydrogen_treatment mixed
_refine_ls_matrix_type full
_refine_ls_number_parameters 226
_refine_ls_number_reflns 3605
_refine_ls_number_restraints 0
_refine_ls_restrained_S_all 1.064
_refine_ls_R_factor_all 0.0523
_refine_ls_R_factor_gt 0.0424
_refine_ls_shift/su_max 0.000
_refine_ls_shift/su_mean 0.000
_refine_ls_structure_factor_coef Fsqd
_refine_ls_weighting_details 'calc w=1/[\s^2^(Fo^2^)+(0.0564P)^2^+0.1900P] where P=(Fo^2^+2Fc^2^)/3'
_refine_ls_weighting_scheme calc
_refine_ls_wR_factor_gt 0.1114
_refine_ls_wR_factor_ref 0.1186
_reflns_number_gt 2963
_reflns_number_total 3605
_reflns_threshold_expression I>2\s(I)
_cod_data_source_file su5207sup1.cif
_cod_data_source_block I
_cod_database_code 2241187

loop_
_symmetry_equiv_pos_as_xyz
'x, y, z'
'-x, -y, -z'

loop_
_atom_site_type_symbol
_atom_site_label
_atom_site_fract_x
_atom_site_fract_y
_atom_site_fract_z
_atom_site_U_iso_or_equiv
_atom_site_adp_type
_atom_site_calc_flag
_atom_site_refinement_flags
_atom_site_occupancy
_atom_site_symmetry_multiplicity
O O1 0.59916(15) 0.28958(14) 0.48006(8) 0.0359(3) Uani d . 1 1
O O2 0.28750(13) 0.15225(12) 0.24649(8) 0.0271(2) Uani d . 1 1
N N1 0.58945(14) 0.25517(12) 0.16583(8) 0.0194(2) Uani d . 1 1
N N2 0.75708(14) 0.27317(13) 0.09019(9) 0.0201(2) Uani d . 1 1
C C1 0.60118(16) 0.26040(14) 0.26482(10) 0.0185(3) Uani d . 1 1
C C2 0.78599(16) 0.29279(15) 0.26322(10) 0.0206(3) Uani d . 1 1
H H2A 0.8680 0.1942 0.2881 0.025 Uiso calc R 1 1
H H2B 0.7727 0.3756 0.3098 0.025 Uiso calc R 1 1
C C3 0.85658(16) 0.35262(14) 0.13973(10) 0.0187(3) Uani d . 1 1
H H3A 0.9918 0.3116 0.1156 0.022 Uiso calc R 1 1
C C4 0.81502(15) 0.53454(14) 0.11606(10) 0.0173(2) Uani d . 1 1
C C5 0.67014(16) 0.61697(15) 0.07244(11) 0.0207(3) Uani d . 1 1
H H5A 0.5946 0.5589 0.0550 0.025 Uiso calc R 1 1
C C6 0.63041(17) 0.78560(15) 0.05276(11) 0.0236(3) Uani d . 1 1
H H6A 0.5291 0.8395 0.0224 0.028 Uiso calc R 1 1
C C7 0.73662(17) 0.87181(15) 0.07702(11) 0.0223(3) Uani d . 1 1
H H7A 0.7090 0.9854 0.0635 0.027 Uiso calc R 1 1
C C8 0.88810(16) 0.79261(14) 0.12231(10) 0.0182(3) Uani d . 1 1
C C9 1.00239(17) 0.88065(15) 0.14546(10) 0.0219(3) Uani d . 1 1
H H9A 0.9754 0.9943 0.1319 0.026 Uiso calc R 1 1
C C10 1.15088(17) 0.80452(16) 0.18700(11) 0.0246(3) Uani d . 1 1
H H10A 1.2267 0.8649 0.2018 0.029 Uiso calc R 1 1
C C11 1.19088(17) 0.63583(16) 0.20777(11) 0.0239(3) Uani d . 1 1
H H11A 1.2940 0.5830 0.2367 0.029 Uiso calc R 1 1
C C12 1.08277(16) 0.54708(15) 0.18673(10) 0.0207(3) Uani d . 1 1
H H12A 1.1113 0.4336 0.2020 0.025 Uiso calc R 1 1
C C13 0.92878(15) 0.62248(14) 0.14245(9) 0.0171(2) Uani d . 1 1
C C14 0.45128(16) 0.22550(15) 0.36055(10) 0.0206(3) Uani d . 1 1
C C15 0.45112(18) 0.23952(16) 0.46981(11) 0.0260(3) Uani d . 1 1
C C16 0.3089(2) 0.20441(19) 0.55885(12) 0.0347(3) Uani d . 1 1
H H16A 0.3110 0.2143 0.6315 0.042 Uiso calc R 1 1
C C17 0.1636(2) 0.1547(2) 0.54096(13) 0.0389(4) Uani d . 1 1
H H17A 0.0656 0.1311 0.6021 0.047 Uiso calc R 1 1
C C18 0.1581(2) 0.13886(19) 0.43663(12) 0.0340(3) Uani d . 1 1
H H18A 0.0571 0.1046 0.4260 0.041 Uiso calc R 1 1
C C19 0.30079(17) 0.17304(16) 0.34678(11) 0.0234(3) Uani d . 1 1
C C20 0.6108(2) 0.3009(2) 0.58802(13) 0.0419(4) Uani d . 1 1
H H20A 0.7229 0.3389 0.5827 0.063 Uiso calc R 1 1
H H20B 0.6140 0.1953 0.6332 0.063 Uiso calc R 1 1
H H20C 0.5034 0.3764 0.6224 0.063 Uiso calc R 1 1
H H2O 0.383(3) 0.178(2) 0.1972(18) 0.050(5) Uiso d . 1 1
H H2N 0.739(2) 0.318(2) 0.0247(15) 0.032(4) Uiso d . 1 1

loop_
_atom_site_aniso_label
_atom_site_aniso_U_11
_atom_site_aniso_U_22
_atom_site_aniso_U_33
_atom_site_aniso_U_12
_atom_site_aniso_U_13
_atom_site_aniso_U_23
O1 0.0432(6) 0.0524(7) 0.0186(5) -0.0193(5) -0.0083(4) -0.0069(5)
O2 0.0268(5) 0.0338(6) 0.0235(5) -0.0144(4) -0.0055(4) -0.0010(4)
N1 0.0224(5) 0.0184(5) 0.0177(5) -0.0075(4) -0.0019(4) -0.0034(4)
N2 0.0237(5) 0.0202(5) 0.0167(5) -0.0086(4) -0.0009(4) -0.0042(4)
C1 0.0216(6) 0.0148(6) 0.0192(6) -0.0041(4) -0.0047(5) -0.0027(5)
C2 0.0218(6) 0.0197(6) 0.0210(6) -0.0053(4) -0.0059(5) -0.0022(5)
C3 0.0186(5) 0.0167(6) 0.0209(6) -0.0045(4) -0.0033(4) -0.0036(5)
C4 0.0175(5) 0.0171(6) 0.0160(6) -0.0046(4) -0.0003(4) -0.0033(4)
C5 0.0190(6) 0.0210(6) 0.0236(6) -0.0063(5) -0.0049(5) -0.0045(5)
C6 0.0209(6) 0.0222(6) 0.0265(7) -0.0004(5) -0.0079(5) -0.0021(5)
C7 0.0235(6) 0.0165(6) 0.0250(7) -0.0019(5) -0.0044(5) -0.0033(5)
C8 0.0196(6) 0.0183(6) 0.0155(6) -0.0042(4) -0.0003(4) -0.0046(5)
C9 0.0260(6) 0.0206(6) 0.0194(6) -0.0074(5) -0.0010(5) -0.0066(5)
C10 0.0267(6) 0.0306(7) 0.0213(6) -0.0126(5) -0.0041(5) -0.0089(5)
C11 0.0209(6) 0.0321(7) 0.0202(6) -0.0041(5) -0.0073(5) -0.0055(5)
C12 0.0213(6) 0.0208(6) 0.0194(6) -0.0035(5) -0.0046(5) -0.0029(5)
C13 0.0177(5) 0.0185(6) 0.0142(6) -0.0039(4) -0.0013(4) -0.0032(4)
C14 0.0242(6) 0.0177(6) 0.0181(6) -0.0033(5) -0.0034(5) -0.0013(5)
C15 0.0306(7) 0.0260(7) 0.0207(7) -0.0052(5) -0.0061(5) -0.0024(5)
C16 0.0419(8) 0.0403(9) 0.0171(7) -0.0072(6) -0.0017(6) -0.0017(6)
C17 0.0331(8) 0.0492(10) 0.0256(8) -0.0127(7) 0.0054(6) 0.0028(7)
C18 0.0271(7) 0.0419(9) 0.0301(8) -0.0130(6) -0.0030(6) 0.0036(6)
C19 0.0243(6) 0.0220(6) 0.0217(7) -0.0047(5) -0.0049(5) 0.0013(5)
C20 0.0533(10) 0.0545(11) 0.0247(8) -0.0106(8) -0.0159(7) -0.0118(7)

loop_
_atom_type_symbol
_atom_type_description
_atom_type_scat_dispersion_real
_atom_type_scat_dispersion_imag
_atom_type_scat_source
C C 0.0033 0.0016 'International Tables Vol C Tables 4.2.6.8 and 6.1.1.4'
H H 0.0000 0.0000 'International Tables Vol C Tables 4.2.6.8 and 6.1.1.4'
N N 0.0061 0.0033 'International Tables Vol C Tables 4.2.6.8 and 6.1.1.4'
O O 0.0106 0.0060 'International Tables Vol C Tables 4.2.6.8 and 6.1.1.4'

loop_
_geom_angle_atom_site_label_1
_geom_angle_atom_site_label_2
_geom_angle_atom_site_label_3
_geom_angle
C15 O1 C20 118.42(12)
C19 O2 H2O 108.3(13)
C1 N1 N2 109.49(10)
N1 N2 C3 108.34(9)
N1 N2 H2N 110.6(11)
C3 N2 H2N 116.6(11)
N1 C1 C14 120.08(11)
N1 C1 C2 111.19(10)
C14 C1 C2 128.58(11)
C1 C2 C3 101.19(9)
C1 C2 H2A 111.5
C3 C2 H2A 111.5
C1 C2 H2B 111.5
C3 C2 H2B 111.5
H2A C2 H2B 109.3
N2 C3 C4 114.54(10)
N2 C3 C2 100.63(9)
C4 C3 C2 111.44(10)
N2 C3 H3A 110.0
C4 C3 H3A 110.0
C2 C3 H3A 110.0
C5 C4 C13 119.03(11)
C5 C4 C3 122.04(10)
C13 C4 C3 118.91(10)
C4 C5 C6 121.70(11)
C4 C5 H5A 119.1
C6 C5 H5A 119.1
C7 C6 C5 120.35(11)
C7 C6 H6A 119.8
C5 C6 H6A 119.8
C6 C7 C8 120.27(12)
C6 C7 H7A 119.9
C8 C7 H7A 119.9
C7 C8 C9 120.87(11)
C7 C8 C13 119.64(11)
C9 C8 C13 119.47(11)
C10 C9 C8 121.02(12)
C10 C9 H9A 119.5
C8 C9 H9A 119.5
C9 C10 C11 119.64(11)
C9 C10 H10A 120.2
C11 C10 H10A 120.2
C12 C11 C10 120.83(11)
C12 C11 H11A 119.6
C10 C11 H11A 119.6
C11 C12 C13 120.89(12)
C11 C12 H12A 119.6
C13 C12 H12A 119.6
C12 C13 C8 118.13(11)
C12 C13 C4 122.86(11)
C8 C13 C4 119.00(10)
C19 C14 C15 117.14(11)
C19 C14 C1 120.32(11)
C15 C14 C1 122.53(11)
O1 C15 C16 123.05(12)
O1 C15 C14 115.53(11)
C16 C15 C14 121.42(13)
C15 C16 C17 119.26(13)
C15 C16 H16A 120.4
C17 C16 H16A 120.4
C18 C17 C16 121.39(13)
C18 C17 H17A 119.3
C16 C17 H17A 119.3
C17 C18 C19 119.76(14)
C17 C18 H18A 120.1
C19 C18 H18A 120.1
O2 C19 C18 116.51(12)
O2 C19 C14 122.46(11)
C18 C19 C14 121.03(12)
O1 C20 H20A 109.5
O1 C20 H20B 109.5
H20A C20 H20B 109.5
O1 C20 H20C 109.5
H20A C20 H20C 109.5
H20B C20 H20C 109.5

loop_
_geom_bond_atom_site_label_1
_geom_bond_atom_site_label_2
_geom_bond_distance
O1 C15 1.3637(16)
O1 C20 1.4253(17)
O2 C19 1.3582(16)
O2 H2O 0.87(2)
N1 C1 1.2980(16)
N1 N2 1.4032(14)
N2 C3 1.4710(15)
N2 H2N 0.880(18)
C1 C14 1.4662(17)
C1 C2 1.5145(16)
C2 C3 1.5387(17)
C2 H2A 0.9900
C2 H2B 0.9900
C3 C4 1.5218(16)
C3 H3A 1.0000
C4 C5 1.3709(17)
C4 C13 1.4349(16)
C5 C6 1.4097(18)
C5 H5A 0.9500
C6 C7 1.3634(18)
C6 H6A 0.9500
C7 C8 1.4174(17)
C7 H7A 0.9500
C8 C9 1.4183(16)
C8 C13 1.4223(17)
C9 C10 1.3675(18)
C9 H9A 0.9500
C10 C11 1.4108(19)
C10 H10A 0.9500
C11 C12 1.3714(17)
C11 H11A 0.9500
C12 C13 1.4201(16)
C12 H12A 0.9500
C14 C19 1.4109(18)
C14 C15 1.4189(18)
C15 C16 1.383(2)
C16 C17 1.383(2)
C16 H16A 0.9500
C17 C18 1.375(2)
C17 H17A 0.9500
C18 C19 1.3885(19)
C18 H18A 0.9500
C20 H20A 0.9800
C20 H20B 0.9800
C20 H20C 0.9800

loop_
_geom_hbond_atom_site_label_D
_geom_hbond_atom_site_label_H
_geom_hbond_atom_site_label_A
_geom_hbond_site_symmetry_A
_geom_hbond_distance_DH
_geom_hbond_distance_HA
_geom_hbond_distance_DA
_geom_hbond_angle_DHA
O2 H2O N1 . 0.87(2) 1.79(2) 2.5681(14) 148.0(19)
N2 H2N Cg3 2_765 0.88(2) 2.56(2) 3.1811(13) 128.1(14)
C3 H3A Cg2 2_765 1.00 2.80 3.5306(15) 130
C12 H12A O2 1_655 0.95 2.54 3.4488(17) 161

loop_
_geom_torsion_atom_site_label_1
_geom_torsion_atom_site_label_2
_geom_torsion_atom_site_label_3
_geom_torsion_atom_site_label_4
_geom_torsion
C1 N1 N2 C3 -22.01(13)
N2 N1 C1 C14 -172.78(10)
N2 N1 C1 C2 3.08(13)
N1 C1 C2 C3 15.56(13)
C14 C1 C2 C3 -169.03(11)
N1 N2 C3 C4 -89.55(12)
N1 N2 C3 C2 30.09(12)
C1 C2 C3 N2 -26.20(11)
C1 C2 C3 C4 95.64(10)
N2 C3 C4 C5 12.88(16)
C2 C3 C4 C5 -100.52(13)
N2 C3 C4 C13 -168.47(10)
C2 C3 C4 C13 78.13(13)
C13 C4 C5 C6 0.10(18)
C3 C4 C5 C6 178.75(11)
C4 C5 C6 C7 0.0(2)
C5 C6 C7 C8 0.00(19)
C6 C7 C8 C9 178.47(11)
C6 C7 C8 C13 -0.06(18)
C7 C8 C9 C10 -178.63(12)
C13 C8 C9 C10 -0.10(18)
C8 C9 C10 C11 -0.32(19)
C9 C10 C11 C12 0.06(19)
C10 C11 C12 C13 0.63(19)
C11 C12 C13 C8 -1.03(18)
C11 C12 C13 C4 178.11(11)
C7 C8 C13 C12 179.31(11)
C9 C8 C13 C12 0.77(17)
C7 C8 C13 C4 0.13(17)
C9 C8 C13 C4 -178.41(10)
C5 C4 C13 C12 -179.29(11)
C3 C4 C13 C12 2.02(17)
C5 C4 C13 C8 -0.16(17)
C3 C4 C13 C8 -178.84(10)
N1 C1 C14 C19 5.35(18)
C2 C1 C14 C19 -169.70(11)
N1 C1 C14 C15 -175.78(11)
C2 C1 C14 C15 9.2(2)
C20 O1 C15 C16 2.2(2)
C20 O1 C15 C14 -177.87(13)
C19 C14 C15 O1 179.62(11)
C1 C14 C15 O1 0.72(18)
C19 C14 C15 C16 -0.46(19)
C1 C14 C15 C16 -179.36(13)
O1 C15 C16 C17 179.83(13)
C14 C15 C16 C17 -0.1(2)
C15 C16 C17 C18 0.3(2)
C16 C17 C18 C19 0.0(2)
C17 C18 C19 O2 178.98(13)
C17 C18 C19 C14 -0.6(2)
C15 C14 C19 O2 -178.77(11)
C1 C14 C19 O2 0.16(19)
C15 C14 C19 C18 0.80(19)
C1 C14 C19 C18 179.73(12)

_cod_database_fobs_code 2241187
